data_7228377
loop_
_publ_author_name
'Mazik, Monika'
'Schulze, Mathias M.'
'Schwarzer, Anke'

_publ_section_title
;
 Conformations of benzene-based tripodal isatin-bearing compounds in the
 crystalline state
;
_journal_name_full CrystEngComm
_journal_paper_doi 10.1039/C7CE00576H
_journal_year 2017
_chemical_formula_moiety 'C39 H33 N3 O6, 1.5(C4 H10 O2)'
_chemical_formula_sum 'C45 H48 N3 O9'
_chemical_formula_weight 774.86
_chemical_name_common
;
 1,1',1''-(2,4,6-triethylbenzene-1,3,5-triyl)tris(methylene)
triindoline-2,3-dione
;
_chemical_name_systematic
;
 1,1',1''-(2,4,6-triethylbenzene-1,3,5-triyl)tris(methylene)
 triindoline-2,3-dione
;
_space_group_crystal_system triclinic
_space_group_IT_number 2
_space_group_name_Hall '-P 1'
_space_group_name_H-M_alt 'P -1'
_symmetry_space_group_name_Hall '-P 1'
_symmetry_space_group_name_H-M 'P -1'
_atom_sites_solution_hydrogens geom
_audit_creation_method SHELXL-2012
_audit_update_record
;
2016-09-02 deposited with the CCDC.
2017-06-02 downloaded from the CCDC.
;
_cell_angle_alpha 90.530(3)
_cell_angle_beta 101.315(3)
_cell_angle_gamma 96.462(3)
_cell_formula_units_Z 2
_cell_length_a 8.7193(3)
_cell_length_b 13.5370(5)
_cell_length_c 17.0293(7)
_cell_measurement_reflns_used 35803
_cell_measurement_temperature 173(2)
_cell_measurement_theta_max 27.42
_cell_measurement_theta_min 1.22
_cell_volume 1957.42(13)
_computing_cell_refinement 'STOE X-AREA'
_computing_data_collection 'STOE X-AREA'
_computing_data_reduction 'STOE X-RED'
_computing_molecular_graphics 'XP (Sheldrick, 2008)'
_computing_publication_material
;
<i>WinGX</i> (Farrugia, 2012), <i>publCIF</i> (Westrip, 2010), <i>SHELXLE</i>
 (H\"ubschle <i>et al.</i>,  2011)
;
_computing_structure_refinement 'SHELXL2014 (Sheldrick, 2015)'
_computing_structure_solution 'SHELXL-2012 (Sheldrick, 2012)'
_diffrn_ambient_temperature 173(2)
_diffrn_detector 'image plate (34 cm diameter)'
_diffrn_detector_area_resol_mean 6.67
_diffrn_detector_type STOE
_diffrn_measured_fraction_theta_full 0.999
_diffrn_measured_fraction_theta_max 0.999
_diffrn_measurement_details ' 316 frames, detector distance = 120 mm'
_diffrn_measurement_device '2-circle goniometer'
_diffrn_measurement_device_type 'STOE IPDS 2'
_diffrn_measurement_method 'rotation method'
_diffrn_radiation_collimation '0.5 mm diameter, monocapillary'
_diffrn_radiation_monochromator 'plane graphite'
_diffrn_radiation_polarisn_norm 0
_diffrn_radiation_type 'Mo K\a'
_diffrn_radiation_wavelength 0.71073
_diffrn_reflns_av_R_equivalents 0.0680
_diffrn_reflns_av_unetI/netI 0.0423
_diffrn_reflns_Laue_measured_fraction_full 0.999
_diffrn_reflns_Laue_measured_fraction_max 0.999
_diffrn_reflns_limit_h_max 10
_diffrn_reflns_limit_h_min -9
_diffrn_reflns_limit_k_max 16
_diffrn_reflns_limit_k_min -16
_diffrn_reflns_limit_l_max 21
_diffrn_reflns_limit_l_min -21
_diffrn_reflns_number 24689
_diffrn_reflns_point_group_measured_fraction_full 0.999
_diffrn_reflns_point_group_measured_fraction_max 0.999
_diffrn_reflns_theta_full 25.242
_diffrn_reflns_theta_max 25.997
_diffrn_reflns_theta_min 1.220
_diffrn_source 'sealed X-ray tube, 12 x 0.4 mm long-fine focus'
_diffrn_source_current 40
_diffrn_source_power 2.00
_diffrn_source_voltage 50
_exptl_absorpt_coefficient_mu 0.092
_exptl_absorpt_correction_type none
_exptl_crystal_colour orange
_exptl_crystal_density_diffrn 1.315
_exptl_crystal_description plate
_exptl_crystal_F_000 822
_exptl_crystal_size_max 0.500
_exptl_crystal_size_mid 0.323
_exptl_crystal_size_min 0.120
_refine_diff_density_max 0.355
_refine_diff_density_min -0.346
_refine_diff_density_rms 0.063
_refine_ls_extinction_coef 0.0174(18)
_refine_ls_extinction_expression Fc^*^=kFc[1+0.001xFc^2^\l^3^/sin(2\q)]^-1/4^
_refine_ls_extinction_method SHELXL
_refine_ls_goodness_of_fit_ref 1.191
_refine_ls_hydrogen_treatment constr
_refine_ls_matrix_type full
_refine_ls_number_parameters 521
_refine_ls_number_reflns 7674
_refine_ls_number_restraints 0
_refine_ls_restrained_S_all 1.191
_refine_ls_R_factor_all 0.0835
_refine_ls_R_factor_gt 0.0640
_refine_ls_shift/su_max 0.000
_refine_ls_shift/su_mean 0.000
_refine_ls_structure_factor_coef Fsqd
_refine_ls_weighting_details
;
 w=1/[\s^2^(Fo^2^)+(0.0617P)^2^+1.3362P]
 where P=(Fo^2^+2Fc^2^)/3
;
_refine_ls_weighting_scheme calc
_refine_ls_wR_factor_gt 0.1566
_refine_ls_wR_factor_ref 0.1701
_reflns_Friedel_coverage 0.000
_reflns_number_gt 6153
_reflns_number_total 7674
_reflns_threshold_expression 'I > 2\s(I)'
_cod_data_source_file c7ce00576h2.cif
_cod_data_source_block InKomp_06_masc039
_cod_database_code 7228377
_shelx_space_group_comment
;
The symmetry employed for this shelxl refinement is uniquely defined
by the following loop, which should always be used as a source of
symmetry information in preference to the above space-group names.
They are only intended as comments.
;
_shelx_estimated_absorpt_t_min 0.956
_shelx_estimated_absorpt_t_max 0.989
_shelxl_version_number 2012-9

loop_
_space_group_symop_operation_xyz
'x, y, z'
'-x, -y, -z'

loop_
_atom_site_label
_atom_site_type_symbol
_atom_site_fract_x
_atom_site_fract_y
_atom_site_fract_z
_atom_site_U_iso_or_equiv
_atom_site_adp_type
_atom_site_occupancy
_atom_site_site_symmetry_order
_atom_site_calc_flag
_atom_site_refinement_flags_posn
_atom_site_refinement_flags_adp
N1 N 0.9649(2) -0.01478(15) 0.13644(11) 0.0299(4) Uani 1 1 d . .
N2 N 0.5096(2) 0.09024(14) 0.39650(11) 0.0273(4) Uani 1 1 d . .
N3 N 0.5540(2) 0.36405(14) 0.11101(12) 0.0290(4) Uani 1 1 d . .
O1 O 1.1325(2) -0.11850(16) 0.20606(11) 0.0488(5) Uani 1 1 d . .
O2 O 1.0002(3) -0.25207(14) 0.06514(13) 0.0500(5) Uani 1 1 d . .
O3 O 0.2415(2) 0.09929(14) 0.37633(11) 0.0392(4) Uani 1 1 d . .
O4 O 0.3191(2) 0.15380(14) 0.54833(11) 0.0437(5) Uani 1 1 d . .
O5 O 0.6139(2) 0.24787(13) 0.02409(11) 0.0380(4) Uani 1 1 d . .
O6 O 0.3458(2) 0.31632(15) -0.08542(11) 0.0437(5) Uani 1 1 d . .
C1 C 0.8381(3) 0.21300(17) 0.18790(13) 0.0275(5) Uani 1 1 d . .
C2 C 0.8614(3) 0.11543(17) 0.21204(13) 0.0268(5) Uani 1 1 d . .
C3 C 0.7571(3) 0.06180(17) 0.25333(12) 0.0267(5) Uani 1 1 d . .
C4 C 0.6329(3) 0.10748(17) 0.27435(13) 0.0258(5) Uani 1 1 d . .
C5 C 0.6102(3) 0.20503(17) 0.25153(13) 0.0253(5) Uani 1 1 d . .
C6 C 0.7113(3) 0.25659(17) 0.20712(13) 0.0264(5) Uani 1 1 d . .
C7 C 0.9475(3) 0.27069(19) 0.14066(16) 0.0355(6) Uani 1 1 d . .
H7A H 0.9894 0.2232 0.1081 0.043 Uiso 1 1 calc R U
H7B H 0.8864 0.3143 0.1034 0.043 Uiso 1 1 calc R U
C8 C 1.0839(3) 0.3336(2) 0.1936(2) 0.0481(7) Uani 1 1 d . .
H8A H 1.0434 0.3825 0.2246 0.072 Uiso 1 1 calc R U
H8B H 1.1511 0.3683 0.1603 0.072 Uiso 1 1 calc R U
H8C H 1.1456 0.2908 0.2303 0.072 Uiso 1 1 calc R U
C9 C 1.0032(3) 0.06950(19) 0.19446(14) 0.0319(5) Uani 1 1 d . .
H9A H 1.0728 0.1217 0.1740 0.038 Uiso 1 1 calc R U
H9B H 1.0631 0.0469 0.2453 0.038 Uiso 1 1 calc R U
C10 C 1.0356(3) -0.10016(19) 0.14835(15) 0.0346(6) Uani 1 1 d . .
C11 C 0.9641(3) -0.16951(19) 0.07380(15) 0.0352(6) Uani 1 1 d . .
C12 C 0.8544(3) -0.11263(18) 0.02286(14) 0.0304(5) Uani 1 1 d . .
C13 C 0.7542(3) -0.1362(2) -0.05041(15) 0.0357(6) Uani 1 1 d . .
H13 H 0.7503 -0.1992 -0.0762 0.043 Uiso 1 1 calc R U
C14 C 0.6602(3) -0.0664(2) -0.08515(16) 0.0403(6) Uani 1 1 d . .
H14 H 0.5906 -0.0812 -0.1353 0.048 Uiso 1 1 calc R U
C15 C 0.6676(3) 0.0254(2) -0.04669(15) 0.0358(6) Uani 1 1 d . .
H15 H 0.6032 0.0729 -0.0716 0.043 Uiso 1 1 calc R U
C16 C 0.7661(3) 0.05003(18) 0.02700(14) 0.0305(5) Uani 1 1 d . .
H16 H 0.7697 0.1131 0.0527 0.037 Uiso 1 1 calc R U
C17 C 0.8586(3) -0.02048(17) 0.06150(13) 0.0273(5) Uani 1 1 d . .
C18 C 0.7737(3) -0.04650(19) 0.27163(15) 0.0355(6) Uani 1 1 d . .
H18A H 0.7569 -0.0590 0.3267 0.043 Uiso 1 1 calc R U
H18B H 0.8821 -0.0599 0.2694 0.043 Uiso 1 1 calc R U
C19 C 0.6556(4) -0.11797(19) 0.21241(17) 0.0453(7) Uani 1 1 d . .
H19A H 0.5483 -0.1106 0.2190 0.068 Uiso 1 1 calc R U
H19B H 0.6773 -0.1866 0.2230 0.068 Uiso 1 1 calc R U
H19C H 0.6659 -0.1023 0.1575 0.068 Uiso 1 1 calc R U
C20 C 0.5182(3) 0.04802(17) 0.31819(13) 0.0280(5) Uani 1 1 d . .
H20A H 0.4117 0.0421 0.2838 0.034 Uiso 1 1 calc R U
H20B H 0.5491 -0.0200 0.3256 0.034 Uiso 1 1 calc R U
C21 C 0.3716(3) 0.10653(17) 0.41837(14) 0.0299(5) Uani 1 1 d . .
C22 C 0.4152(3) 0.13708(17) 0.50873(15) 0.0320(5) Uani 1 1 d . .
C23 C 0.5852(3) 0.13786(17) 0.53111(14) 0.0314(5) Uani 1 1 d . .
C24 C 0.6903(3) 0.16042(19) 0.60273(15) 0.0380(6) Uani 1 1 d . .
H24 H 0.6548 0.1813 0.6489 0.046 Uiso 1 1 calc R U
C25 C 0.8479(3) 0.1520(2) 0.60588(16) 0.0426(6) Uani 1 1 d . .
H25 H 0.9219 0.1673 0.6545 0.051 Uiso 1 1 calc R U
C26 C 0.8983(3) 0.1214(2) 0.53821(16) 0.0399(6) Uani 1 1 d . .
H26 H 1.0071 0.1159 0.5416 0.048 Uiso 1 1 calc R U
C27 C 0.7942(3) 0.09842(19) 0.46525(15) 0.0338(5) Uani 1 1 d . .
H27 H 0.8300 0.0775 0.4193 0.041 Uiso 1 1 calc R U
C28 C 0.6379(3) 0.10732(17) 0.46263(13) 0.0275(5) Uani 1 1 d . .
C29 C 0.4752(3) 0.25439(18) 0.27274(14) 0.0305(5) Uani 1 1 d . .
H29A H 0.3910 0.2022 0.2806 0.037 Uiso 1 1 calc R U
H29B H 0.4311 0.2945 0.2272 0.037 Uiso 1 1 calc R U
C30 C 0.5238(4) 0.3219(2) 0.34865(17) 0.0432(7) Uani 1 1 d . .
H30A H 0.5744 0.2840 0.3932 0.065 Uiso 1 1 calc R U
H30B H 0.4303 0.3464 0.3621 0.065 Uiso 1 1 calc R U
H30C H 0.5979 0.3784 0.3391 0.065 Uiso 1 1 calc R U
C31 C 0.6828(3) 0.36110(17) 0.18042(14) 0.0299(5) Uani 1 1 d . .
H31A H 0.6591 0.3990 0.2257 0.036 Uiso 1 1 calc R U
H31B H 0.7808 0.3948 0.1671 0.036 Uiso 1 1 calc R U
C32 C 0.5362(3) 0.31096(18) 0.04002(14) 0.0311(5) Uani 1 1 d . .
C33 C 0.3943(3) 0.34851(19) -0.01757(15) 0.0333(5) Uani 1 1 d . .
C34 C 0.3453(3) 0.42670(18) 0.02820(15) 0.0333(5) Uani 1 1 d . .
C35 C 0.2278(3) 0.4881(2) 0.00783(18) 0.0425(6) Uani 1 1 d . .
H35 H 0.1586 0.4808 -0.0430 0.051 Uiso 1 1 calc R U
C36 C 0.2133(3) 0.5605(2) 0.0632(2) 0.0476(7) Uani 1 1 d . .
H36 H 0.1338 0.6037 0.0505 0.057 Uiso 1 1 calc R U
C37 C 0.3146(3) 0.5696(2) 0.1367(2) 0.0454(7) Uani 1 1 d . .
H37 H 0.3032 0.6200 0.1737 0.055 Uiso 1 1 calc R U
C38 C 0.4334(3) 0.50815(19) 0.15930(17) 0.0375(6) Uani 1 1 d . .
H38 H 0.5022 0.5154 0.2102 0.045 Uiso 1 1 calc R U
C39 C 0.4451(3) 0.43607(17) 0.10319(15) 0.0305(5) Uani 1 1 d . .
O7 O 0.4613(3) 0.5924(2) 0.34256(17) 0.0823(8) Uani 1 1 d . .
O8 O 0.7702(3) 0.57205(17) 0.30826(15) 0.0642(6) Uani 1 1 d . .
C40 C 0.8873(5) 0.6096(3) 0.2651(3) 0.0754(11) Uani 1 1 d . .
H40A H 0.8462 0.6599 0.2283 0.113 Uiso 1 1 calc R U
H40B H 0.9153 0.5550 0.2345 0.113 Uiso 1 1 calc R U
H40C H 0.9810 0.6397 0.3028 0.113 Uiso 1 1 calc R U
C41 C 0.7326(5) 0.6472(2) 0.3576(2) 0.0638(9) Uani 1 1 d . .
H41A H 0.6991 0.7037 0.3245 0.077 Uiso 1 1 calc R U
H41B H 0.8268 0.6721 0.3984 0.077 Uiso 1 1 calc R U
C42 C 0.6043(5) 0.6064(3) 0.3975(2) 0.0654(10) Uani 1 1 d . .
H42A H 0.6286 0.5421 0.4212 0.078 Uiso 1 1 calc R U
H42B H 0.5959 0.6528 0.4414 0.078 Uiso 1 1 calc R U
C43 C 0.3325(6) 0.5590(4) 0.3789(3) 0.0949(14) Uani 1 1 d . .
H43A H 0.3530 0.4973 0.4067 0.142 Uiso 1 1 calc R U
H43B H 0.2363 0.5465 0.3376 0.142 Uiso 1 1 calc R U
H43C H 0.3191 0.6099 0.4175 0.142 Uiso 1 1 calc R U
O9 O 0.0882(3) 0.4126(2) 0.44952(19) 0.0879(9) Uani 1 1 d . .
C44 C 0.0426(6) 0.3187(4) 0.4094(3) 0.0927(14) Uani 1 1 d . .
H44A H 0.0218 0.2683 0.4481 0.139 Uiso 1 1 calc R U
H44B H 0.1275 0.3011 0.3837 0.139 Uiso 1 1 calc R U
H44C H -0.0529 0.3218 0.3685 0.139 Uiso 1 1 calc R U
C45 C -0.0313(5) 0.4510(3) 0.4787(3) 0.0771(11) Uani 1 1 d . .
H45A H -0.0718 0.4041 0.5162 0.093 Uiso 1 1 calc R U
H45B H -0.1193 0.4602 0.4339 0.093 Uiso 1 1 calc R U

loop_
_atom_site_aniso_label
_atom_site_aniso_U_11
_atom_site_aniso_U_22
_atom_site_aniso_U_33
_atom_site_aniso_U_23
_atom_site_aniso_U_13
_atom_site_aniso_U_12
N1 0.0331(11) 0.0337(11) 0.0257(10) 0.0021(8) 0.0061(8) 0.0157(8)
N2 0.0284(10) 0.0310(10) 0.0242(9) 0.0024(8) 0.0078(8) 0.0059(8)
N3 0.0302(10) 0.0274(10) 0.0321(10) 0.0070(8) 0.0082(8) 0.0109(8)
O1 0.0578(12) 0.0590(13) 0.0371(10) 0.0107(9) 0.0100(9) 0.0370(10)
O2 0.0594(13) 0.0364(11) 0.0624(13) 0.0024(9) 0.0224(10) 0.0222(9)
O3 0.0293(9) 0.0476(11) 0.0415(10) 0.0006(8) 0.0075(8) 0.0067(8)
O4 0.0490(11) 0.0437(11) 0.0445(11) -0.0039(8) 0.0242(9) 0.0056(9)
O5 0.0420(10) 0.0363(10) 0.0396(10) 0.0017(8) 0.0102(8) 0.0171(8)
O6 0.0460(11) 0.0500(11) 0.0358(10) 0.0075(8) 0.0061(8) 0.0113(9)
C1 0.0247(11) 0.0330(12) 0.0253(11) 0.0023(9) 0.0043(9) 0.0068(9)
C2 0.0255(11) 0.0335(12) 0.0228(11) 0.0017(9) 0.0033(9) 0.0115(9)
C3 0.0306(12) 0.0308(12) 0.0194(10) 0.0015(9) 0.0015(9) 0.0125(9)
C4 0.0279(11) 0.0287(12) 0.0211(10) 0.0007(9) 0.0039(9) 0.0060(9)
C5 0.0246(11) 0.0281(11) 0.0237(11) -0.0006(9) 0.0035(9) 0.0075(9)
C6 0.0274(11) 0.0269(11) 0.0250(11) 0.0015(9) 0.0031(9) 0.0071(9)
C7 0.0320(13) 0.0386(14) 0.0395(14) 0.0087(11) 0.0136(11) 0.0077(10)
C8 0.0314(14) 0.0469(16) 0.0664(19) 0.0037(14) 0.0134(13) 0.0004(12)
C9 0.0287(12) 0.0405(14) 0.0284(12) -0.0003(10) 0.0048(10) 0.0145(10)
C10 0.0395(14) 0.0401(14) 0.0310(12) 0.0084(10) 0.0135(11) 0.0218(11)
C11 0.0400(14) 0.0339(13) 0.0387(14) 0.0055(10) 0.0193(11) 0.0137(11)
C12 0.0318(12) 0.0310(12) 0.0333(12) 0.0024(10) 0.0167(10) 0.0063(10)
C13 0.0385(14) 0.0363(13) 0.0346(13) -0.0056(10) 0.0171(11) -0.0018(11)
C14 0.0368(14) 0.0531(17) 0.0302(13) -0.0029(11) 0.0064(11) 0.0022(12)
C15 0.0305(13) 0.0466(15) 0.0311(13) 0.0058(11) 0.0042(10) 0.0114(11)
C16 0.0311(12) 0.0325(12) 0.0296(12) 0.0024(10) 0.0070(10) 0.0095(10)
C17 0.0266(11) 0.0316(12) 0.0262(11) 0.0020(9) 0.0088(9) 0.0072(9)
C18 0.0493(15) 0.0346(13) 0.0293(12) 0.0094(10) 0.0146(11) 0.0208(11)
C19 0.073(2) 0.0290(13) 0.0394(15) 0.0032(11) 0.0192(14) 0.0142(13)
C20 0.0322(12) 0.0284(12) 0.0250(11) 0.0005(9) 0.0083(9) 0.0061(9)
C21 0.0314(12) 0.0274(12) 0.0332(12) 0.0035(9) 0.0105(10) 0.0056(9)
C22 0.0408(14) 0.0254(12) 0.0339(13) 0.0014(9) 0.0159(11) 0.0058(10)
C23 0.0399(13) 0.0263(12) 0.0297(12) 0.0037(9) 0.0112(10) 0.0032(10)
C24 0.0516(16) 0.0359(14) 0.0261(12) 0.0019(10) 0.0086(11) 0.0022(12)
C25 0.0489(16) 0.0420(15) 0.0317(13) 0.0038(11) -0.0030(12) 0.0024(12)
C26 0.0355(14) 0.0439(15) 0.0386(14) 0.0083(11) 0.0011(11) 0.0081(11)
C27 0.0345(13) 0.0371(13) 0.0316(12) 0.0050(10) 0.0076(10) 0.0101(10)
C28 0.0325(12) 0.0259(11) 0.0244(11) 0.0049(9) 0.0053(9) 0.0055(9)
C29 0.0306(12) 0.0303(12) 0.0339(12) 0.0055(10) 0.0102(10) 0.0107(10)
C30 0.0575(17) 0.0335(14) 0.0450(15) -0.0033(11) 0.0221(13) 0.0126(12)
C31 0.0283(12) 0.0267(12) 0.0357(13) 0.0060(10) 0.0065(10) 0.0059(9)
C32 0.0320(12) 0.0304(12) 0.0334(13) 0.0090(10) 0.0107(10) 0.0065(10)
C33 0.0318(13) 0.0338(13) 0.0374(14) 0.0122(11) 0.0114(11) 0.0077(10)
C34 0.0304(12) 0.0320(13) 0.0411(14) 0.0140(10) 0.0116(10) 0.0094(10)
C35 0.0345(14) 0.0425(15) 0.0547(17) 0.0201(13) 0.0123(12) 0.0155(12)
C36 0.0373(15) 0.0402(15) 0.073(2) 0.0179(14) 0.0203(14) 0.0184(12)
C37 0.0441(15) 0.0313(14) 0.0687(19) 0.0063(13) 0.0260(15) 0.0112(12)
C38 0.0377(14) 0.0303(13) 0.0493(15) 0.0052(11) 0.0171(12) 0.0089(10)
C39 0.0287(12) 0.0275(12) 0.0397(13) 0.0105(10) 0.0141(10) 0.0085(9)
O7 0.0767(19) 0.108(2) 0.0670(17) 0.0060(15) 0.0184(14) 0.0260(16)
O8 0.0703(16) 0.0488(13) 0.0706(15) -0.0154(11) 0.0067(13) 0.0087(11)
C40 0.062(2) 0.074(3) 0.086(3) -0.021(2) 0.006(2) 0.0095(19)
C41 0.091(3) 0.0405(17) 0.059(2) -0.0051(15) 0.0097(19) 0.0121(17)
C42 0.099(3) 0.0429(18) 0.054(2) -0.0022(15) 0.011(2) 0.0118(18)
C43 0.092(3) 0.097(3) 0.109(4) -0.002(3) 0.043(3) 0.031(3)
O9 0.0707(18) 0.094(2) 0.097(2) -0.0030(17) 0.0100(16) 0.0105(16)
C44 0.114(4) 0.087(3) 0.073(3) -0.006(2) 0.022(3) -0.012(3)
C45 0.062(2) 0.082(3) 0.085(3) 0.011(2) 0.011(2) 0.007(2)

loop_
_atom_type_symbol
_atom_type_description
_atom_type_scat_dispersion_real
_atom_type_scat_dispersion_imag
_atom_type_scat_source
C C 0.0033 0.0016 'International Tables Vol C Tables 4.2.6.8 and 6.1.1.4'
H H 0.0000 0.0000 'International Tables Vol C Tables 4.2.6.8 and 6.1.1.4'
N N 0.0061 0.0033 'International Tables Vol C Tables 4.2.6.8 and 6.1.1.4'
O O 0.0106 0.0060 'International Tables Vol C Tables 4.2.6.8 and 6.1.1.4'

loop_
_geom_angle_atom_site_label_1
_geom_angle_atom_site_label_2
_geom_angle_atom_site_label_3
_geom_angle
_geom_angle_site_symmetry_1
_geom_angle_site_symmetry_3
C10 N1 C17 110.46(19) . .
C10 N1 C9 122.3(2) . .
C17 N1 C9 127.24(19) . .
C21 N2 C28 110.85(19) . .
C21 N2 C20 123.59(19) . .
C28 N2 C20 125.08(19) . .
C32 N3 C39 110.07(19) . .
C32 N3 C31 125.64(19) . .
C39 N3 C31 123.44(19) . .
C6 C1 C2 119.3(2) . .
C6 C1 C7 119.7(2) . .
C2 C1 C7 120.9(2) . .
C3 C2 C1 120.4(2) . .
C3 C2 C9 120.0(2) . .
C1 C2 C9 119.5(2) . .
C2 C3 C4 119.6(2) . .
C2 C3 C18 119.9(2) . .
C4 C3 C18 120.4(2) . .
C5 C4 C3 120.2(2) . .
C5 C4 C20 120.4(2) . .
C3 C4 C20 119.3(2) . .
C6 C5 C4 119.7(2) . .
C6 C5 C29 119.6(2) . .
C4 C5 C29 120.6(2) . .
C1 C6 C5 120.6(2) . .
C1 C6 C31 120.1(2) . .
C5 C6 C31 119.3(2) . .
C8 C7 C1 112.9(2) . .
C8 C7 H7A 109.0 . .
C1 C7 H7A 109.0 . .
C8 C7 H7B 109.0 . .
C1 C7 H7B 109.0 . .
H7A C7 H7B 107.8 . .
C7 C8 H8A 109.5 . .
C7 C8 H8B 109.5 . .
H8A C8 H8B 109.5 . .
C7 C8 H8C 109.5 . .
H8A C8 H8C 109.5 . .
H8B C8 H8C 109.5 . .
N1 C9 C2 114.84(19) . .
N1 C9 H9A 108.6 . .
C2 C9 H9A 108.6 . .
N1 C9 H9B 108.6 . .
C2 C9 H9B 108.6 . .
H9A C9 H9B 107.5 . .
O1 C10 N1 126.8(2) . .
O1 C10 C11 127.0(2) . .
N1 C10 C11 106.2(2) . .
O2 C11 C12 131.4(3) . .
O2 C11 C10 123.6(2) . .
C12 C11 C10 105.0(2) . .
C13 C12 C17 120.7(2) . .
C13 C12 C11 131.6(2) . .
C17 C12 C11 107.8(2) . .
C14 C13 C12 118.8(2) . .
C14 C13 H13 120.6 . .
C12 C13 H13 120.6 . .
C13 C14 C15 119.9(2) . .
C13 C14 H14 120.1 . .
C15 C14 H14 120.1 . .
C14 C15 C16 122.2(2) . .
C14 C15 H15 118.9 . .
C16 C15 H15 118.9 . .
C17 C16 C15 117.5(2) . .
C17 C16 H16 121.2 . .
C15 C16 H16 121.2 . .
C16 C17 C12 121.0(2) . .
C16 C17 N1 128.5(2) . .
C12 C17 N1 110.5(2) . .
C3 C18 C19 112.2(2) . .
C3 C18 H18A 109.2 . .
C19 C18 H18A 109.2 . .
C3 C18 H18B 109.2 . .
C19 C18 H18B 109.2 . .
H18A C18 H18B 107.9 . .
C18 C19 H19A 109.5 . .
C18 C19 H19B 109.5 . .
H19A C19 H19B 109.5 . .
C18 C19 H19C 109.5 . .
H19A C19 H19C 109.5 . .
H19B C19 H19C 109.5 . .
N2 C20 C4 115.06(19) . .
N2 C20 H20A 108.5 . .
C4 C20 H20A 108.5 . .
N2 C20 H20B 108.5 . .
C4 C20 H20B 108.5 . .
H20A C20 H20B 107.5 . .
O3 C21 N2 127.5(2) . .
O3 C21 C22 126.5(2) . .
N2 C21 C22 106.0(2) . .
O4 C22 C23 130.9(2) . .
O4 C22 C21 123.5(2) . .
C23 C22 C21 105.61(19) . .
C24 C23 C28 120.7(2) . .
C24 C23 C22 132.1(2) . .
C28 C23 C22 107.2(2) . .
C25 C24 C23 118.7(2) . .
C25 C24 H24 120.7 . .
C23 C24 H24 120.7 . .
C24 C25 C26 120.2(2) . .
C24 C25 H25 119.9 . .
C26 C25 H25 119.9 . .
C25 C26 C27 122.0(3) . .
C25 C26 H26 119.0 . .
C27 C26 H26 119.0 . .
C28 C27 C26 117.4(2) . .
C28 C27 H27 121.3 . .
C26 C27 H27 121.3 . .
C27 C28 C23 121.1(2) . .
C27 C28 N2 128.6(2) . .
C23 C28 N2 110.3(2) . .
C5 C29 C30 113.3(2) . .
C5 C29 H29A 108.9 . .
C30 C29 H29A 108.9 . .
C5 C29 H29B 108.9 . .
C30 C29 H29B 108.9 . .
H29A C29 H29B 107.7 . .
C29 C30 H30A 109.5 . .
C29 C30 H30B 109.5 . .
H30A C30 H30B 109.5 . .
C29 C30 H30C 109.5 . .
H30A C30 H30C 109.5 . .
H30B C30 H30C 109.5 . .
N3 C31 C6 114.07(19) . .
N3 C31 H31A 108.7 . .
C6 C31 H31A 108.7 . .
N3 C31 H31B 108.7 . .
C6 C31 H31B 108.7 . .
H31A C31 H31B 107.6 . .
O5 C32 N3 127.8(2) . .
O5 C32 C33 126.0(2) . .
N3 C32 C33 106.18(19) . .
O6 C33 C34 131.6(2) . .
O6 C33 C32 123.4(2) . .
C34 C33 C32 105.0(2) . .
C35 C34 C39 120.8(2) . .
C35 C34 C33 131.3(2) . .
C39 C34 C33 107.8(2) . .
C34 C35 C36 118.6(3) . .
C34 C35 H35 120.7 . .
C36 C35 H35 120.7 . .
C37 C36 C35 119.8(2) . .
C37 C36 H36 120.1 . .
C35 C36 H36 120.1 . .
C36 C37 C38 123.0(3) . .
C36 C37 H37 118.5 . .
C38 C37 H37 118.5 . .
C39 C38 C37 116.2(3) . .
C39 C38 H38 121.9 . .
C37 C38 H38 121.9 . .
C38 C39 C34 121.6(2) . .
C38 C39 N3 127.6(2) . .
C34 C39 N3 110.8(2) . .
C42 O7 C43 112.6(3) . .
C41 O8 C40 111.7(3) . .
O8 C40 H40A 109.5 . .
O8 C40 H40B 109.5 . .
H40A C40 H40B 109.5 . .
O8 C40 H40C 109.5 . .
H40A C40 H40C 109.5 . .
H40B C40 H40C 109.5 . .
O8 C41 C42 109.8(3) . .
O8 C41 H41A 109.7 . .
C42 C41 H41A 109.7 . .
O8 C41 H41B 109.7 . .
C42 C41 H41B 109.7 . .
H41A C41 H41B 108.2 . .
O7 C42 C41 110.3(3) . .
O7 C42 H42A 109.6 . .
C41 C42 H42A 109.6 . .
O7 C42 H42B 109.6 . .
C41 C42 H42B 109.6 . .
H42A C42 H42B 108.1 . .
O7 C43 H43A 109.5 . .
O7 C43 H43B 109.5 . .
H43A C43 H43B 109.5 . .
O7 C43 H43C 109.5 . .
H43A C43 H43C 109.5 . .
H43B C43 H43C 109.5 . .
C45 O9 C44 114.2(3) . .
O9 C44 H44A 109.5 . .
O9 C44 H44B 109.5 . .
H44A C44 H44B 109.5 . .
O9 C44 H44C 109.5 . .
H44A C44 H44C 109.5 . .
H44B C44 H44C 109.5 . .
O9 C45 C45 109.4(4) . 2_566
O9 C45 H45A 109.8 . .
C45 C45 H45A 109.8 2_566 .
O9 C45 H45B 109.8 . .
C45 C45 H45B 109.8 2_566 .
H45A C45 H45B 108.2 . .

loop_
_geom_bond_atom_site_label_1
_geom_bond_atom_site_label_2
_geom_bond_distance
_geom_bond_site_symmetry_2
N1 C10 1.369(3) .
N1 C17 1.418(3) .
N1 C9 1.467(3) .
N2 C21 1.367(3) .
N2 C28 1.420(3) .
N2 C20 1.465(3) .
N3 C32 1.374(3) .
N3 C39 1.425(3) .
N3 C31 1.467(3) .
O1 C10 1.211(3) .
O2 C11 1.210(3) .
O3 C21 1.210(3) .
O4 C22 1.212(3) .
O5 C32 1.208(3) .
O6 C33 1.209(3) .
C1 C6 1.401(3) .
C1 C2 1.412(3) .
C1 C7 1.520(3) .
C2 C3 1.400(3) .
C2 C9 1.523(3) .
C3 C4 1.408(3) .
C3 C18 1.519(3) .
C4 C5 1.404(3) .
C4 C20 1.526(3) .
C5 C6 1.403(3) .
C5 C29 1.518(3) .
C6 C31 1.522(3) .
C7 C8 1.514(4) .
C7 H7A 0.9900 .
C7 H7B 0.9900 .
C8 H8A 0.9800 .
C8 H8B 0.9800 .
C8 H8C 0.9800 .
C9 H9A 0.9900 .
C9 H9B 0.9900 .
C10 C11 1.555(4) .
C11 C12 1.454(3) .
C12 C13 1.387(4) .
C12 C17 1.398(3) .
C13 C14 1.381(4) .
C13 H13 0.9500 .
C14 C15 1.388(4) .
C14 H14 0.9500 .
C15 C16 1.389(3) .
C15 H15 0.9500 .
C16 C17 1.380(3) .
C16 H16 0.9500 .
C18 C19 1.537(4) .
C18 H18A 0.9900 .
C18 H18B 0.9900 .
C19 H19A 0.9800 .
C19 H19B 0.9800 .
C19 H19C 0.9800 .
C20 H20A 0.9900 .
C20 H20B 0.9900 .
C21 C22 1.551(3) .
C22 C23 1.455(4) .
C23 C24 1.383(4) .
C23 C28 1.409(3) .
C24 C25 1.382(4) .
C24 H24 0.9500 .
C25 C26 1.388(4) .
C25 H25 0.9500 .
C26 C27 1.397(4) .
C26 H26 0.9500 .
C27 C28 1.374(3) .
C27 H27 0.9500 .
C29 C30 1.537(4) .
C29 H29A 0.9900 .
C29 H29B 0.9900 .
C30 H30A 0.9800 .
C30 H30B 0.9800 .
C30 H30C 0.9800 .
C31 H31A 0.9900 .
C31 H31B 0.9900 .
C32 C33 1.558(3) .
C33 C34 1.458(4) .
C34 C35 1.386(3) .
C34 C39 1.393(4) .
C35 C36 1.386(4) .
C35 H35 0.9500 .
C36 C37 1.379(4) .
C36 H36 0.9500 .
C37 C38 1.399(4) .
C37 H37 0.9500 .
C38 C39 1.385(4) .
C38 H38 0.9500 .
O7 C42 1.397(5) .
O7 C43 1.419(5) .
O8 C41 1.420(4) .
O8 C40 1.423(5) .
C40 H40A 0.9800 .
C40 H40B 0.9800 .
C40 H40C 0.9800 .
C41 C42 1.479(5) .
C41 H41A 0.9900 .
C41 H41B 0.9900 .
C42 H42A 0.9900 .
C42 H42B 0.9900 .
C43 H43A 0.9800 .
C43 H43B 0.9800 .
C43 H43C 0.9800 .
O9 C45 1.387(5) .
O9 C44 1.415(5) .
C44 H44A 0.9800 .
C44 H44B 0.9800 .
C44 H44C 0.9800 .
C45 C45 1.498(8) 2_566
C45 H45A 0.9900 .
C45 H45B 0.9900 .

loop_
_geom_hbond_atom_site_label_D
_geom_hbond_atom_site_label_H
_geom_hbond_atom_site_label_A
_geom_hbond_distance_DH
_geom_hbond_distance_HA
_geom_hbond_distance_DA
_geom_hbond_angle_DHA
_geom_hbond_site_symmetry_A
C9 H9B O3 0.99 2.50 3.367(3) 145.8 1_655
C16 H16 O5 0.95 2.39 3.117(3) 132.7 .
C38 H38 O7 0.95 2.58 3.267(4) 129.6 .
C38 H38 O8 0.95 2.62 3.503(4) 154.3 .
C42 H42B O4 0.99 2.63 3.324(4) 126.9 2_666

loop_
_geom_torsion_atom_site_label_1
_geom_torsion_atom_site_label_2
_geom_torsion_atom_site_label_3
_geom_torsion_atom_site_label_4
_geom_torsion
_geom_torsion_site_symmetry_4
C6 C1 C2 C3 1.3(3) .
C7 C1 C2 C3 -178.0(2) .
C6 C1 C2 C9 -177.3(2) .
C7 C1 C2 C9 3.4(3) .
C1 C2 C3 C4 -3.2(3) .
C9 C2 C3 C4 175.5(2) .
C1 C2 C3 C18 173.9(2) .
C9 C2 C3 C18 -7.5(3) .
C2 C3 C4 C5 2.3(3) .
C18 C3 C4 C5 -174.8(2) .
C2 C3 C4 C20 179.0(2) .
C18 C3 C4 C20 2.0(3) .
C3 C4 C5 C6 0.5(3) .
C20 C4 C5 C6 -176.2(2) .
C3 C4 C5 C29 179.0(2) .
C20 C4 C5 C29 2.3(3) .
C2 C1 C6 C5 1.5(3) .
C7 C1 C6 C5 -179.2(2) .
C2 C1 C6 C31 -179.0(2) .
C7 C1 C6 C31 0.3(3) .
C4 C5 C6 C1 -2.4(3) .
C29 C5 C6 C1 179.0(2) .
C4 C5 C6 C31 178.1(2) .
C29 C5 C6 C31 -0.4(3) .
C6 C1 C7 C8 88.9(3) .
C2 C1 C7 C8 -91.8(3) .
C10 N1 C9 C2 -135.6(2) .
C17 N1 C9 C2 46.7(3) .
C3 C2 C9 N1 68.3(3) .
C1 C2 C9 N1 -113.0(2) .
C17 N1 C10 O1 179.6(3) .
C9 N1 C10 O1 1.5(4) .
C17 N1 C10 C11 -1.5(3) .
C9 N1 C10 C11 -179.6(2) .
O1 C10 C11 O2 -0.6(4) .
N1 C10 C11 O2 -179.5(2) .
O1 C10 C11 C12 179.8(3) .
N1 C10 C11 C12 0.9(3) .
O2 C11 C12 C13 1.9(5) .
C10 C11 C12 C13 -178.5(2) .
O2 C11 C12 C17 -179.6(3) .
C10 C11 C12 C17 0.0(3) .
C17 C12 C13 C14 0.9(3) .
C11 C12 C13 C14 179.3(2) .
C12 C13 C14 C15 0.1(4) .
C13 C14 C15 C16 -0.7(4) .
C14 C15 C16 C17 0.2(4) .
C15 C16 C17 C12 0.9(3) .
C15 C16 C17 N1 -178.3(2) .
C13 C12 C17 C16 -1.5(3) .
C11 C12 C17 C16 179.8(2) .
C13 C12 C17 N1 177.8(2) .
C11 C12 C17 N1 -0.9(3) .
C10 N1 C17 C16 -179.2(2) .
C9 N1 C17 C16 -1.2(4) .
C10 N1 C17 C12 1.6(3) .
C9 N1 C17 C12 179.6(2) .
C2 C3 C18 C19 -100.1(3) .
C4 C3 C18 C19 77.0(3) .
C21 N2 C20 C4 128.6(2) .
C28 N2 C20 C4 -60.1(3) .
C5 C4 C20 N2 -62.3(3) .
C3 C4 C20 N2 121.0(2) .
C28 N2 C21 O3 179.4(2) .
C20 N2 C21 O3 -8.2(4) .
C28 N2 C21 C22 -0.3(2) .
C20 N2 C21 C22 172.12(19) .
O3 C21 C22 O4 2.9(4) .
N2 C21 C22 O4 -177.4(2) .
O3 C21 C22 C23 -178.3(2) .
N2 C21 C22 C23 1.4(2) .
O4 C22 C23 C24 -2.3(5) .
C21 C22 C23 C24 179.0(3) .
O4 C22 C23 C28 176.7(3) .
C21 C22 C23 C28 -2.1(2) .
C28 C23 C24 C25 -0.3(4) .
C22 C23 C24 C25 178.5(3) .
C23 C24 C25 C26 -0.1(4) .
C24 C25 C26 C27 0.2(4) .
C25 C26 C27 C28 0.0(4) .
C26 C27 C28 C23 -0.4(4) .
C26 C27 C28 N2 179.0(2) .
C24 C23 C28 C27 0.5(4) .
C22 C23 C28 C27 -178.6(2) .
C24 C23 C28 N2 -178.9(2) .
C22 C23 C28 N2 2.0(3) .
C21 N2 C28 C27 179.6(2) .
C20 N2 C28 C27 7.3(4) .
C21 N2 C28 C23 -1.1(3) .
C20 N2 C28 C23 -173.3(2) .
C6 C5 C29 C30 -84.3(3) .
C4 C5 C29 C30 97.1(3) .
C32 N3 C31 C6 -50.8(3) .
C39 N3 C31 C6 140.8(2) .
C1 C6 C31 N3 102.8(2) .
C5 C6 C31 N3 -77.7(3) .
C39 N3 C32 O5 176.0(2) .
C31 N3 C32 O5 6.3(4) .
C39 N3 C32 C33 -3.8(2) .
C31 N3 C32 C33 -173.5(2) .
O5 C32 C33 O6 0.9(4) .
N3 C32 C33 O6 -179.3(2) .
O5 C32 C33 C34 -177.8(2) .
N3 C32 C33 C34 2.0(2) .
O6 C33 C34 C35 0.1(5) .
C32 C33 C34 C35 178.5(3) .
O6 C33 C34 C39 -177.9(3) .
C32 C33 C34 C39 0.5(3) .
C39 C34 C35 C36 1.2(4) .
C33 C34 C35 C36 -176.6(3) .
C34 C35 C36 C37 -0.2(4) .
C35 C36 C37 C38 -0.4(4) .
C36 C37 C38 C39 0.0(4) .
C37 C38 C39 C34 0.9(4) .
C37 C38 C39 N3 -179.6(2) .
C35 C34 C39 C38 -1.6(4) .
C33 C34 C39 C38 176.7(2) .
C35 C34 C39 N3 178.9(2) .
C33 C34 C39 N3 -2.9(3) .
C32 N3 C39 C38 -175.2(2) .
C31 N3 C39 C38 -5.2(4) .
C32 N3 C39 C34 4.4(3) .
C31 N3 C39 C34 174.4(2) .
C40 O8 C41 C42 176.8(3) .
C43 O7 C42 C41 -176.4(3) .
O8 C41 C42 O7 -73.0(4) .
C44 O9 C45 C45 178.8(4) 2_566
